data_2208161
loop_
_publ_author_name
'Shi-Jun Li'
'Jian-Hua Zhong'

_publ_section_title
;
 4-Nitrobenzyl 3-oxo-2-(triphenylphosphoranylidene)butanoate
;
_journal_coeditor_code SG6053
_journal_issue 2
_journal_name_full 'Acta Crystallographica Section E'
_journal_page_first o642
_journal_page_last o643
_journal_paper_doi 10.1107/S1600536806001280
_journal_volume 62
_journal_year 2006
_chemical_formula_iupac 'C29 H24 N O5 P'
_chemical_formula_moiety 'C29 H24 N O5 P'
_chemical_formula_sum 'C29 H24 N O5 P'
_chemical_formula_weight 497.46
_chemical_name_systematic
;
4-Nitrobenzyl 3-oxo-2-(triphenylphosphoranylidene)butanoate
;
_space_group_IT_number 15
_symmetry_cell_setting monoclinic
_symmetry_space_group_name_Hall '-C 2yc'
_symmetry_space_group_name_H-M 'C 1 2/c 1'
_atom_sites_solution_hydrogens geom
_atom_sites_solution_primary direct
_atom_sites_solution_secondary difmap
_cell_angle_alpha 90.00
_cell_angle_beta 93.928(10)
_cell_angle_gamma 90.00
_cell_formula_units_Z 8
_cell_length_a 39.826(3)
_cell_length_b 8.1857(6)
_cell_length_c 15.1786(10)
_cell_measurement_reflns_used 15308
_cell_measurement_temperature 293(2)
_cell_measurement_theta_max 55.06
_cell_measurement_theta_min 6.15
_cell_volume 4936.7(6)
_computing_cell_refinement PROCESS-AUTO
_computing_data_collection 'PROCESS-AUTO (Rigaku, 1998)'
_computing_data_reduction 'CrystalStructure (Rigaku/MSC, 2004)'
_computing_molecular_graphics SHELXL97
_computing_publication_material 'CrystalStructure and PLATON (Spek, 2003)'
_computing_structure_refinement 'SHELXL97 (Sheldrick, 1997)'
_computing_structure_solution 'SHELXS97 (Sheldrick, 1997)'
_diffrn_ambient_temperature 293(2)
_diffrn_measured_fraction_theta_full 0.992
_diffrn_measured_fraction_theta_max 0.992
_diffrn_measurement_device_type 'Rigaku R-AXIS RAPID'
_diffrn_measurement_method \w
_diffrn_radiation_monochromator graphite
_diffrn_radiation_source 'fine-focus sealed tube'
_diffrn_radiation_type 'Mo K\a'
_diffrn_radiation_wavelength 0.71073
_diffrn_reflns_av_R_equivalents 0.0667
_diffrn_reflns_av_sigmaI/netI 0.0571
_diffrn_reflns_limit_h_max 49
_diffrn_reflns_limit_h_min -51
_diffrn_reflns_limit_k_max 9
_diffrn_reflns_limit_k_min -10
_diffrn_reflns_limit_l_max 19
_diffrn_reflns_limit_l_min -19
_diffrn_reflns_number 22380
_diffrn_reflns_theta_full 27.48
_diffrn_reflns_theta_max 27.48
_diffrn_reflns_theta_min 3.08
_diffrn_standards_decay_% 0
_diffrn_standards_interval_count 0
_diffrn_standards_interval_time 0
_diffrn_standards_number 0
_exptl_absorpt_coefficient_mu 0.152
_exptl_absorpt_correction_T_max 0.985
_exptl_absorpt_correction_T_min 0.955
_exptl_absorpt_correction_type multi-scan
_exptl_absorpt_process_details '(ABSCOR; Higashi, 1995)'
_exptl_crystal_colour colorless
_exptl_crystal_density_diffrn 1.339
_exptl_crystal_density_method 'not measured'
_exptl_crystal_description block
_exptl_crystal_F_000 2080
_exptl_crystal_size_max 0.3
_exptl_crystal_size_mid 0.1
_exptl_crystal_size_min 0.1
_refine_diff_density_max 0.240
_refine_diff_density_min -0.325
_refine_ls_extinction_method none
_refine_ls_goodness_of_fit_ref 1.059
_refine_ls_hydrogen_treatment constr
_refine_ls_matrix_type full
_refine_ls_number_parameters 325
_refine_ls_number_reflns 5612
_refine_ls_number_restraints 0
_refine_ls_restrained_S_all 1.059
_refine_ls_R_factor_all 0.1009
_refine_ls_R_factor_gt 0.0535
_refine_ls_shift/su_max 0.001
_refine_ls_shift/su_mean 0.000
_refine_ls_structure_factor_coef Fsqd
_refine_ls_weighting_details 'calc w=1/[\s^2^(Fo^2^)+(0.0028P)^2^+8.1979P] where P=(Fo^2^+2Fc^2^)/3'
_refine_ls_weighting_scheme calc
_refine_ls_wR_factor_gt 0.0857
_refine_ls_wR_factor_ref 0.1065
_reflns_number_gt 3278
_reflns_number_total 5612
_reflns_threshold_expression I>2\s(I)
_cod_data_source_file sg6053.cif
_cod_data_source_block I
_cod_original_cell_volume 4936.6(6)
_cod_original_sg_symbol_H-M 'C 2/c'
_cod_database_code 2208161
_cod_database_fobs_code 2208161

loop_
_symmetry_equiv_pos_as_xyz
'x, y, z'
'-x, y, -z+1/2'
'x+1/2, y+1/2, z'
'-x+1/2, y+1/2, -z+1/2'
'-x, -y, -z'
'x, -y, z-1/2'
'-x+1/2, -y+1/2, -z'
'x+1/2, -y+1/2, z-1/2'

loop_
_atom_site_label
_atom_site_fract_x
_atom_site_fract_y
_atom_site_fract_z
_atom_site_U_iso_or_equiv
_atom_site_adp_type
_atom_site_calc_flag
_atom_site_refinement_flags
_atom_site_occupancy
_atom_site_type_symbol
P1 0.903188(15) 0.80248(8) 0.75506(4) 0.03641(15) Uani d . 1 P
O1 0.68538(6) 0.0416(3) 0.9153(2) 0.1117(10) Uani d . 1 O
O2 0.72881(7) -0.1037(3) 0.8955(2) 0.1170(11) Uani d . 1 O
O3 0.82377(4) 0.5822(2) 0.84116(14) 0.0577(5) Uani d . 1 O
O4 0.82982(4) 0.8480(2) 0.81299(14) 0.0625(6) Uani d . 1 O
O5 0.92858(4) 0.5564(2) 0.86107(12) 0.0538(5) Uani d . 1 O
N1 0.71476(7) 0.0276(4) 0.8996(2) 0.0761(8) Uani d . 1 N
C1 0.73449(7) 0.1767(4) 0.88493(19) 0.0551(7) Uani d . 1 C
C2 0.71879(7) 0.3242(4) 0.8920(2) 0.0686(9) Uani d . 1 C
H2A 0.6962 0.3302 0.9039 0.082 Uiso calc R 1 H
C3 0.73744(7) 0.4640(4) 0.8810(2) 0.0641(9) Uani d . 1 C
H3A 0.7272 0.5654 0.8852 0.077 Uiso calc R 1 H
C4 0.77104(6) 0.4566(3) 0.86383(18) 0.0483(7) Uani d . 1 C
C5 0.78543(7) 0.3049(4) 0.8567(2) 0.0660(9) Uani d . 1 C
H5A 0.8080 0.2980 0.8448 0.079 Uiso calc R 1 H
C6 0.76756(7) 0.1627(4) 0.8665(2) 0.0674(9) Uani d . 1 C
H6A 0.7776 0.0610 0.8608 0.081 Uiso calc R 1 H
C7 0.78924(6) 0.6152(3) 0.8559(2) 0.0547(7) Uani d . 1 C
H7A 0.7790 0.6780 0.8070 0.066 Uiso calc R 1 H
H7B 0.7879 0.6785 0.9095 0.066 Uiso calc R 1 H
C8 0.84275(6) 0.7143(3) 0.82153(16) 0.0426(6) Uani d . 1 C
C9 0.87800(6) 0.6776(3) 0.81574(16) 0.0394(6) Uani d . 1 C
C10 0.89736(6) 0.5502(3) 0.86031(17) 0.0435(6) Uani d . 1 C
C11 0.88143(7) 0.4104(3) 0.9073(2) 0.0624(8) Uani d . 1 C
H11A 0.8987 0.3396 0.9327 0.094 Uiso calc R 1 H
H11B 0.8670 0.3499 0.8658 0.094 Uiso calc R 1 H
H11C 0.8684 0.4527 0.9532 0.094 Uiso calc R 1 H
C12 0.93008(6) 0.9408(3) 0.81988(17) 0.0419(6) Uani d . 1 C
C13 0.94545(7) 1.0725(4) 0.7812(2) 0.0662(8) Uani d . 1 C
H13A 0.9431 1.0863 0.7202 0.079 Uiso calc R 1 H
C14 0.96411(9) 1.1826(4) 0.8329(3) 0.0873(11) Uani d . 1 C
H14A 0.9747 1.2700 0.8071 0.105 Uiso calc R 1 H
C15 0.96692(9) 1.1622(5) 0.9231(3) 0.0929(13) Uani d . 1 C
H15A 0.9789 1.2382 0.9582 0.111 Uiso calc R 1 H
C16 0.95246(8) 1.0328(5) 0.9616(2) 0.0811(11) Uani d . 1 C
H16A 0.9553 1.0186 1.0224 0.097 Uiso calc R 1 H
C17 0.93353(7) 0.9221(4) 0.91064(19) 0.0577(7) Uani d . 1 C
H17A 0.9231 0.8352 0.9373 0.069 Uiso calc R 1 H
C18 0.87957(6) 0.9357(3) 0.67805(16) 0.0388(6) Uani d . 1 C
C19 0.86538(6) 1.0788(3) 0.70863(19) 0.0495(7) Uani d . 1 C
H19A 0.8671 1.1025 0.7687 0.059 Uiso calc R 1 H
C20 0.84884(7) 1.1852(3) 0.6505(2) 0.0598(8) Uani d . 1 C
H20A 0.8397 1.2810 0.6714 0.072 Uiso calc R 1 H
C21 0.84584(7) 1.1507(4) 0.5623(2) 0.0653(9) Uani d . 1 C
H21A 0.8345 1.2229 0.5234 0.078 Uiso calc R 1 H
C22 0.85943(7) 1.0102(4) 0.5307(2) 0.0622(8) Uani d . 1 C
H22A 0.8573 0.9872 0.4706 0.075 Uiso calc R 1 H
C23 0.87640(6) 0.9019(3) 0.58902(17) 0.0483(6) Uani d . 1 C
H23A 0.8856 0.8065 0.5677 0.058 Uiso calc R 1 H
C24 0.92831(6) 0.6734(3) 0.68888(16) 0.0441(6) Uani d . 1 C
C25 0.96181(7) 0.7030(4) 0.67762(19) 0.0612(8) Uani d . 1 C
H25A 0.9725 0.7941 0.7034 0.073 Uiso calc R 1 H
C26 0.97961(8) 0.5944(5) 0.6270(2) 0.0837(12) Uani d . 1 C
H26A 1.0024 0.6112 0.6201 0.100 Uiso calc R 1 H
C27 0.96329(11) 0.4625(5) 0.5873(2) 0.0909(13) Uani d . 1 C
H27A 0.9750 0.3928 0.5520 0.109 Uiso calc R 1 H
C28 0.93018(10) 0.4326(4) 0.5991(2) 0.0808(11) Uani d . 1 C
H28A 0.9196 0.3418 0.5730 0.097 Uiso calc R 1 H
C29 0.91269(8) 0.5365(3) 0.64935(19) 0.0604(8) Uani d . 1 C
H29A 0.8901 0.5158 0.6574 0.072 Uiso calc R 1 H

loop_
_atom_site_aniso_label
_atom_site_aniso_U_11
_atom_site_aniso_U_22
_atom_site_aniso_U_33
_atom_site_aniso_U_12
_atom_site_aniso_U_13
_atom_site_aniso_U_23
P1 0.0351(3) 0.0350(3) 0.0393(3) -0.0001(3) 0.0040(2) 0.0015(3)
O1 0.0750(16) 0.0792(18) 0.184(3) -0.0394(15) 0.0352(18) -0.0183(18)
O2 0.098(2) 0.0490(15) 0.206(3) -0.0193(14) 0.027(2) -0.0099(18)
O3 0.0382(9) 0.0439(10) 0.0927(15) -0.0076(9) 0.0158(9) 0.0083(10)
O4 0.0517(11) 0.0439(11) 0.0937(17) 0.0030(9) 0.0188(10) 0.0137(11)
O5 0.0471(10) 0.0550(11) 0.0586(12) 0.0029(9) -0.0004(9) 0.0120(10)
N1 0.0694(18) 0.0596(18) 0.100(2) -0.0290(16) 0.0130(16) -0.0101(16)
C1 0.0501(15) 0.0534(17) 0.0622(19) -0.0191(14) 0.0075(13) -0.0038(15)
C2 0.0418(15) 0.061(2) 0.104(3) -0.0132(15) 0.0116(16) -0.0069(19)
C3 0.0426(15) 0.0498(17) 0.101(3) -0.0054(14) 0.0160(15) -0.0033(17)
C4 0.0395(13) 0.0491(16) 0.0567(18) -0.0069(13) 0.0057(12) 0.0022(13)
C5 0.0422(15) 0.0539(18) 0.104(3) -0.0077(15) 0.0184(15) -0.0012(18)
C6 0.0558(17) 0.0471(17) 0.100(3) -0.0065(15) 0.0112(17) -0.0049(17)
C7 0.0408(14) 0.0493(16) 0.075(2) -0.0056(13) 0.0115(13) 0.0051(15)
C8 0.0444(14) 0.0424(15) 0.0417(15) -0.0100(13) 0.0074(11) 0.0012(12)
C9 0.0396(12) 0.0355(13) 0.0432(14) -0.0045(11) 0.0038(10) 0.0023(11)
C10 0.0464(14) 0.0423(14) 0.0421(15) -0.0032(12) 0.0041(11) 0.0027(12)
C11 0.0625(18) 0.0531(17) 0.072(2) -0.0023(15) 0.0054(15) 0.0219(16)
C12 0.0345(12) 0.0462(15) 0.0453(16) -0.0019(12) 0.0044(11) -0.0035(12)
C13 0.071(2) 0.0608(19) 0.067(2) -0.0251(17) 0.0050(16) 0.0017(16)
C14 0.087(2) 0.076(2) 0.101(3) -0.044(2) 0.019(2) -0.012(2)
C15 0.078(2) 0.104(3) 0.097(3) -0.043(2) 0.012(2) -0.043(3)
C16 0.081(2) 0.099(3) 0.062(2) -0.026(2) -0.0082(18) -0.018(2)
C17 0.0609(17) 0.0591(18) 0.0524(19) -0.0114(15) -0.0013(14) -0.0042(15)
C18 0.0369(12) 0.0361(13) 0.0437(15) -0.0006(11) 0.0046(10) 0.0054(11)
C19 0.0558(16) 0.0414(14) 0.0519(17) 0.0064(13) 0.0081(13) 0.0017(13)
C20 0.0565(17) 0.0451(16) 0.079(2) 0.0154(14) 0.0137(15) 0.0122(16)
C21 0.0587(18) 0.066(2) 0.071(2) 0.0151(16) 0.0024(16) 0.0262(17)
C22 0.0585(17) 0.083(2) 0.0447(17) 0.0118(17) 0.0053(13) 0.0120(16)
C23 0.0446(14) 0.0553(16) 0.0456(16) 0.0098(13) 0.0079(12) 0.0026(13)
C24 0.0458(14) 0.0476(15) 0.0391(15) 0.0136(13) 0.0051(11) 0.0080(12)
C25 0.0484(15) 0.080(2) 0.0552(18) 0.0161(16) 0.0047(13) 0.0099(17)
C26 0.0571(19) 0.131(3) 0.065(2) 0.041(2) 0.0194(17) 0.019(2)
C27 0.108(3) 0.108(3) 0.059(2) 0.064(3) 0.023(2) 0.003(2)
C28 0.113(3) 0.066(2) 0.065(2) 0.031(2) 0.015(2) -0.0119(18)
C29 0.077(2) 0.0516(17) 0.0528(19) 0.0147(16) 0.0051(15) -0.0067(14)

loop_
_atom_type_symbol
_atom_type_description
_atom_type_scat_dispersion_real
_atom_type_scat_dispersion_imag
_atom_type_scat_source
C C 0.0033 0.0016 'International Tables Vol C Tables 4.2.6.8 and 6.1.1.4'
H H 0.0000 0.0000 'International Tables Vol C Tables 4.2.6.8 and 6.1.1.4'
O O 0.0106 0.0060 'International Tables Vol C Tables 4.2.6.8 and 6.1.1.4'
P P 0.1023 0.0942 'International Tables Vol C Tables 4.2.6.8 and 6.1.1.4'
N N 0.0061 0.0033 'International Tables Vol C Tables 4.2.6.8 and 6.1.1.4'

loop_
_geom_angle_atom_site_label_1
_geom_angle_atom_site_label_2
_geom_angle_atom_site_label_3
_geom_angle
_geom_angle_publ_flag
C9 P1 C12 115.00(10) yes
C9 P1 C24 108.20(10) yes
C12 P1 C24 109.90(10) yes
C9 P1 C18 113.70(10) yes
C12 P1 C18 103.70(10) yes
C24 P1 C18 106.00(10) yes
C8 O3 C7 115.9(2) yes
O1 N1 O2 123.1(3) no
O1 N1 C1 118.8(3) no
O2 N1 C1 118.1(3) no
C2 C1 C6 122.7(3) no
C2 C1 N1 117.8(3) no
C6 C1 N1 119.4(3) no
C1 C2 C3 118.0(3) no
C1 C2 H2A 121.0 no
C3 C2 H2A 121.0 no
C2 C3 C4 121.5(3) no
C2 C3 H3A 119.2 no
C4 C3 H3A 119.2 no
C5 C4 C3 117.9(2) no
C5 C4 C7 124.8(2) no
C3 C4 C7 117.3(2) no
C4 C5 C6 122.2(2) no
C4 C5 H5A 118.9 no
C6 C5 H5A 118.9 no
C1 C6 C5 117.5(3) no
C1 C6 H6A 121.2 no
C5 C6 H6A 121.2 no
O3 C7 C4 108.9(2) yes
O3 C7 H7A 109.9 no
C4 C7 H7A 109.9 no
O3 C7 H7B 109.9 no
C4 C7 H7B 109.9 no
H7A C7 H7B 108.3 no
O4 C8 O3 120.1(2) yes
O4 C8 C9 126.1(2) yes
O3 C8 C9 113.8(2) yes
C10 C9 C8 127.9(2) no
C10 C9 P1 111.4(2) yes
C8 C9 P1 120.6(2) yes
O5 C10 C9 118.6(2) yes
O5 C10 C11 118.6(2) yes
C9 C10 C11 122.8(2) no
C10 C11 H11A 109.5 no
C10 C11 H11B 109.5 no
H11A C11 H11B 109.5 no
C10 C11 H11C 109.5 no
H11A C11 H11C 109.5 no
H11B C11 H11C 109.5 no
C17 C12 C13 119.4(3) no
C17 C12 P1 119.2(2) yes
C13 C12 P1 121.2(2) yes
C14 C13 C12 120.2(3) no
C14 C13 H13A 119.9 no
C12 C13 H13A 119.9 no
C15 C14 C13 119.4(3) no
C15 C14 H14A 120.3 no
C13 C14 H14A 120.3 no
C16 C15 C14 121.0(3) no
C16 C15 H15A 119.5 no
C14 C15 H15A 119.5 no
C15 C16 C17 120.1(3) no
C15 C16 H16A 119.9 no
C17 C16 H16A 119.9 no
C16 C17 C12 119.9(3) no
C16 C17 H17A 120.1 no
C12 C17 H17A 120.1 no
C23 C18 C19 118.9(2) no
C23 C18 P1 121.4(2) yes
C19 C18 P1 119.7(2) yes
C20 C19 C18 120.4(3) no
C20 C19 H19A 119.8 no
C18 C19 H19A 119.8 no
C21 C20 C19 120.3(3) no
C21 C20 H20A 119.9 no
C19 C20 H20A 119.9 no
C20 C21 C22 120.4(3) no
C20 C21 H21A 119.8 no
C22 C21 H21A 119.8 no
C21 C22 C23 119.8(3) no
C21 C22 H22A 120.1 no
C23 C22 H22A 120.1 no
C18 C23 C22 120.2(3) no
C18 C23 H23A 119.9 no
C22 C23 H23A 119.9 no
C25 C24 C29 119.6(3) no
C25 C24 P1 122.9(2) yes
C29 C24 P1 117.4(2) yes
C24 C25 C26 119.2(3) no
C24 C25 H25A 120.4 no
C26 C25 H25A 120.4 no
C27 C26 C25 119.8(3) no
C27 C26 H26A 120.1 no
C25 C26 H26A 120.1 no
C28 C27 C26 121.0(3) no
C28 C27 H27A 119.5 no
C26 C27 H27A 119.5 no
C29 C28 C27 119.8(4) no
C29 C28 H28A 120.1 no
C27 C28 H28A 120.1 no
C28 C29 C24 120.7(3) no
C28 C29 H29A 119.7 no
C24 C29 H29A 119.7 no

loop_
_geom_bond_atom_site_label_1
_geom_bond_atom_site_label_2
_geom_bond_distance
_geom_bond_publ_flag
P1 C9 1.740(2) yes
P1 C12 1.803(2) yes
P1 C24 1.807(3) yes
P1 C18 1.814(2) yes
O1 N1 1.215(3) no
O2 N1 1.216(3) no
O3 C8 1.364(3) yes
O3 C7 1.434(3) yes
O4 C8 1.213(3) yes
O5 C10 1.244(3) yes
N1 C1 1.476(4) no
C1 C2 1.367(4) no
C1 C6 1.370(4) no
C2 C3 1.381(4) no
C2 H2A 0.9300 no
C3 C4 1.382(3) no
C3 H3A 0.9300 no
C4 C5 1.375(4) no
C4 C7 1.496(3) no
C5 C6 1.378(4) no
C5 H5A 0.9300 no
C6 H6A 0.9300 no
C7 H7A 0.9700 no
C7 H7B 0.9700 no
C8 C9 1.444(3) no
C9 C10 1.438(3) no
C10 C11 1.511(3) no
C11 H11A 0.9600 no
C11 H11B 0.9600 no
C11 H11C 0.9600 no
C12 C17 1.383(4) no
C12 C13 1.390(4) no
C13 C14 1.379(4) no
C13 H13A 0.9300 no
C14 C15 1.376(5) no
C14 H14A 0.9300 no
C15 C16 1.357(5) no
C15 H15A 0.9300 no
C16 C17 1.381(4) no
C16 H16A 0.9300 no
C17 H17A 0.9300 no
C18 C23 1.377(3) no
C18 C19 1.394(3) no
C19 C20 1.375(4) no
C19 H19A 0.9300 no
C20 C21 1.366(4) no
C20 H20A 0.9300 no
C21 C22 1.371(4) no
C21 H21A 0.9300 no
C22 C23 1.394(4) no
C22 H22A 0.9300 no
C23 H23A 0.9300 no
C24 C25 1.378(3) no
C24 C29 1.398(4) no
C25 C26 1.400(4) no
C25 H25A 0.9300 no
C26 C27 1.376(5) no
C26 H26A 0.9300 no
C27 C28 1.365(5) no
C27 H27A 0.9300 no
C28 C29 1.364(4) no
C28 H28A 0.9300 no
C29 H29A 0.9300 no

loop_
_geom_torsion_atom_site_label_1
_geom_torsion_atom_site_label_2
_geom_torsion_atom_site_label_3
_geom_torsion_atom_site_label_4
_geom_torsion
_geom_torsion_publ_flag
O1 N1 C1 C2 1.7(5) no
O2 N1 C1 C2 -178.2(3) no
O1 N1 C1 C6 -179.5(3) no
O2 N1 C1 C6 0.6(5) no
C6 C1 C2 C3 -0.7(5) no
N1 C1 C2 C3 178.1(3) no
C1 C2 C3 C4 -0.4(5) no
C2 C3 C4 C5 0.9(5) no
C2 C3 C4 C7 -178.1(3) no
C3 C4 C5 C6 -0.3(5) no
C7 C4 C5 C6 178.6(3) no
C2 C1 C6 C5 1.3(5) no
N1 C1 C6 C5 -177.5(3) no
C4 C5 C6 C1 -0.7(5) no
C8 O3 C7 C4 172.1(2) no
C5 C4 C7 O3 -0.9(4) no
C3 C4 C7 O3 178.1(3) no
C7 O3 C8 O4 -3.7(4) no
C7 O3 C8 C9 174.3(2) no
O4 C8 C9 C10 150.1(3) no
O3 C8 C9 C10 -27.8(4) no
O4 C8 C9 P1 -25.2(4) no
O3 C8 C9 P1 156.88(18) no
C12 P1 C9 C10 -73.8(2) no
C24 P1 C9 C10 49.4(2) no
C18 P1 C9 C10 166.85(17) no
C12 P1 C9 C8 102.2(2) no
C24 P1 C9 C8 -134.6(2) no
C18 P1 C9 C8 -17.1(2) no
C8 C9 C10 O5 -166.1(2) no
P1 C9 C10 O5 9.6(3) no
C8 C9 C10 C11 13.1(4) no
P1 C9 C10 C11 -171.2(2) no
C9 P1 C12 C17 10.7(3) no
C24 P1 C12 C17 -111.6(2) no
C18 P1 C12 C17 135.4(2) no
C9 P1 C12 C13 -164.6(2) no
C24 P1 C12 C13 73.1(2) no
C18 P1 C12 C13 -39.9(2) no
C17 C12 C13 C14 0.4(4) no
P1 C12 C13 C14 175.7(3) no
C12 C13 C14 C15 -1.0(5) no
C13 C14 C15 C16 2.0(6) no
C14 C15 C16 C17 -2.4(6) no
C15 C16 C17 C12 1.8(5) no
C13 C12 C17 C16 -0.8(4) no
P1 C12 C17 C16 -176.2(2) no
C9 P1 C18 C23 -102.9(2) no
C12 P1 C18 C23 131.5(2) no
C24 P1 C18 C23 15.8(2) no
C9 P1 C18 C19 79.6(2) no
C12 P1 C18 C19 -46.0(2) no
C24 P1 C18 C19 -161.6(2) no
C23 C18 C19 C20 -0.8(4) no
P1 C18 C19 C20 176.8(2) no
C18 C19 C20 C21 0.7(4) no
C19 C20 C21 C22 -0.3(4) no
C20 C21 C22 C23 0.0(4) no
C19 C18 C23 C22 0.4(4) no
P1 C18 C23 C22 -177.0(2) no
C21 C22 C23 C18 0.0(4) no
C9 P1 C24 C25 -138.5(2) no
C12 P1 C24 C25 -12.3(3) no
C18 P1 C24 C25 99.1(2) no
C9 P1 C24 C29 40.2(2) no
C12 P1 C24 C29 166.5(2) no
C18 P1 C24 C29 -82.1(2) no
C29 C24 C25 C26 -0.3(4) no
P1 C24 C25 C26 178.4(2) no
C24 C25 C26 C27 1.7(5) no
C25 C26 C27 C28 -2.3(5) no
C26 C27 C28 C29 1.4(5) no
C27 C28 C29 C24 0.1(5) no
C25 C24 C29 C28 -0.6(4) no
P1 C24 C29 C28 -179.4(2) no
